data_1540300
loop_
_publ_author_name
'Kontani, M.'
'Ido, H.'
'Nishioka, T.'
'Ando, H.'
'Yamaguchi, Y.'

_publ_section_title
;
 Magnetic, transport and thermal properties of Ce Cu Al3 single crystal
;
_journal_name_full 'Journal of the Physical Society of Japan'
_journal_page_first 1652
_journal_page_last 1655
_journal_volume 63
_journal_year 1994
_chemical_formula_sum 'Al3 Ce Cu'
_space_group_IT_number 139
_symmetry_space_group_name_Hall '-I 4 2'
_symmetry_space_group_name_H-M 'I 4/m m m'
_cell_angle_alpha 90
_cell_angle_beta 90
_cell_angle_gamma 90
_cell_formula_units_Z 2
_cell_length_a 4.248
_cell_length_b 4.248
_cell_length_c 10.606
_cell_volume 191.391
_citation_journal_id_ASTM JUPSAU
_cod_data_source_file Kontani_JUPSAU_1994_1117.cif
_cod_data_source_block Al3Ce1Cu1
_cod_original_cell_volume 191.3906
_cod_original_formula_sum 'Al3 Ce1 Cu1'
_cod_database_code 1540300

loop_
_symmetry_equiv_pos_as_xyz
x,y,z
-y,x,z
-x,-y,z
y,-x,z
x,-y,-z
y,x,-z
-x,y,-z
-y,-x,-z
-x,-y,-z
y,-x,-z
x,y,-z
-y,x,-z
-x,y,z
-y,-x,z
x,-y,z
y,x,z
x+1/2,y+1/2,z+1/2
-y+1/2,x+1/2,z+1/2
-x+1/2,-y+1/2,z+1/2
y+1/2,-x+1/2,z+1/2
x+1/2,-y+1/2,-z+1/2
y+1/2,x+1/2,-z+1/2
-x+1/2,y+1/2,-z+1/2
-y+1/2,-x+1/2,-z+1/2
-x+1/2,-y+1/2,-z+1/2
y+1/2,-x+1/2,-z+1/2
x+1/2,y+1/2,-z+1/2
-y+1/2,x+1/2,-z+1/2
-x+1/2,y+1/2,z+1/2
-y+1/2,-x+1/2,z+1/2
x+1/2,-y+1/2,z+1/2
y+1/2,x+1/2,z+1/2

loop_
_atom_site_label
_atom_site_type_symbol
_atom_site_fract_x
_atom_site_fract_y
_atom_site_fract_z
_atom_site_occupancy
_atom_site_U_iso_or_equiv
Al1 Al 0 0.5 0.25 0.5 0.0
Cu1 Cu 0 0.5 0.25 0.5 0.0
Ce1 Ce 0 0 0 1 0.0
Al2 Al 0 0 0.375 1 0.0
